data_1504849
loop_
_publ_author_name
'Movassaghi, Mohammad'
'Schmidt, Michael A.'
'Ashenhurst, James A.'

_publ_section_title
;
 Stereoselective oxidative rearrangement of 2-aryl tryptamine derivatives.
;
_journal_issue 18
_journal_name_full 'Organic letters'
_journal_page_first 4009
_journal_page_last 4012
_journal_paper_doi 10.1021/ol8015176
_journal_volume 10
_journal_year 2008
_chemical_absolute_configuration rm
_chemical_formula_sum 'C26 H20 N2 O5'
_chemical_formula_weight 440.44
_chemical_name_systematic
;
 ?
;
_space_group_IT_number 19
_symmetry_cell_setting orthorhombic
_symmetry_space_group_name_Hall 'P 2ac 2ab'
_symmetry_space_group_name_H-M 'P 21 21 21'
_atom_sites_solution_hydrogens geom
_atom_sites_solution_primary direct
_atom_sites_solution_secondary difmap
_audit_creation_method SHELXL-97
_cell_angle_alpha 90.00
_cell_angle_beta 90.00
_cell_angle_gamma 90.00
_cell_formula_units_Z 4
_cell_length_a 9.5418(3)
_cell_length_b 13.7866(4)
_cell_length_c 15.7652(5)
_cell_measurement_reflns_used 9791
_cell_measurement_temperature 100(2)
_cell_measurement_theta_max 30.72
_cell_measurement_theta_min 2.58
_cell_volume 2073.90(11)
_computing_cell_refinement 'SAINT 7 (Bruker-AXS, 2005)'
_computing_data_collection 'SMART 5 (Bruker-AXS, 2003)'
_computing_data_reduction 'SAINT 7 (Bruker-AXS, 2005)'
_computing_molecular_graphics 'Bruker SHELXTL'
_computing_publication_material 'Bruker SHELXTL'
_computing_structure_refinement 'SHELXL-97 (Sheldrick, 1997)'
_computing_structure_solution 'SHELXS-97 (Sheldrick, 1990)'
_diffrn_ambient_temperature 100(2)
_diffrn_detector_area_resol_mean 8.3
_diffrn_measured_fraction_theta_full 1.000
_diffrn_measured_fraction_theta_max 1.000
_diffrn_measurement_device_type 'Bruker Smart APEX CCD'
_diffrn_measurement_method 'omega and phi scans'
_diffrn_radiation_monochromator graphite
_diffrn_radiation_source 'fine-focus sealed tube'
_diffrn_radiation_type MoK\a
_diffrn_radiation_wavelength 0.71073
_diffrn_reflns_av_R_equivalents 0.0244
_diffrn_reflns_av_sigmaI/netI 0.0084
_diffrn_reflns_limit_h_max 13
_diffrn_reflns_limit_h_min -13
_diffrn_reflns_limit_k_max 19
_diffrn_reflns_limit_k_min -19
_diffrn_reflns_limit_l_max 21
_diffrn_reflns_limit_l_min -21
_diffrn_reflns_number 58196
_diffrn_reflns_theta_full 29.57
_diffrn_reflns_theta_max 29.57
_diffrn_reflns_theta_min 1.96
_diffrn_standards_decay_% 0
_diffrn_standards_interval_count 0
_diffrn_standards_interval_time 0
_diffrn_standards_number 0
_exptl_absorpt_coefficient_mu 0.099
_exptl_absorpt_correction_T_max 0.9853
_exptl_absorpt_correction_T_min 0.8712
_exptl_absorpt_correction_type multi-scan
_exptl_absorpt_process_details 'SADABS (Sheldrick, 2005)'
_exptl_crystal_colour colourless
_exptl_crystal_density_diffrn 1.411
_exptl_crystal_density_method 'not measured'
_exptl_crystal_description plate
_exptl_crystal_F_000 920
_exptl_crystal_size_max 0.45
_exptl_crystal_size_mid 0.25
_exptl_crystal_size_min 0.15
_refine_diff_density_max 0.337
_refine_diff_density_min -0.215
_refine_diff_density_rms 0.045
_refine_ls_abs_structure_details 'Flack H D (1983), Acta Cryst. A39, 876-881'
_refine_ls_extinction_method none
_refine_ls_goodness_of_fit_ref 1.048
_refine_ls_hydrogen_treatment mixed
_refine_ls_matrix_type full
_refine_ls_number_parameters 302
_refine_ls_number_reflns 3278
_refine_ls_number_restraints 1
_refine_ls_restrained_S_all 1.048
_refine_ls_R_factor_all 0.0308
_refine_ls_R_factor_gt 0.0301
_refine_ls_shift/su_max 0.000
_refine_ls_shift/su_mean 0.000
_refine_ls_structure_factor_coef Fsqd
_refine_ls_weighting_details 'calc w=1/[\s^2^(Fo^2^)+(0.0554P)^2^+0.3743P] where P=(Fo^2^+2Fc^2^)/3'
_refine_ls_weighting_scheme calc
_refine_ls_wR_factor_gt 0.0804
_refine_ls_wR_factor_ref 0.0813
_reflns_number_gt 3210
_reflns_number_total 3278
_reflns_threshold_expression >2sigma(I)
_cod_data_source_file ol8015176_si_002.cif
_cod_data_source_block 07154
_cod_depositor_comments
;
The following automatic conversions were performed:

'_symmetry_cell_setting' value 'Orthorhombic' changed to
'orthorhombic' according to
/home/saulius/struct/CIF-dictionaries/cif_core.dic dictionary named
'cif_core.dic' version 2.4.1 from 2010-06-29.

Automatic conversion script
Id: cif_fix_values 1715 2011-07-08 13:25:40Z adriana 
;
_cod_original_sg_symbol_H-M P2(1)2(1)2(1)
_cod_database_code 1504849

loop_
_symmetry_equiv_pos_as_xyz
'x, y, z'
'-x+1/2, -y, z+1/2'
'-x, y+1/2, -z+1/2'
'x+1/2, -y+1/2, -z'

loop_
_atom_site_label
_atom_site_type_symbol
_atom_site_fract_x
_atom_site_fract_y
_atom_site_fract_z
_atom_site_U_iso_or_equiv
_atom_site_adp_type
_atom_site_occupancy
_atom_site_symmetry_multiplicity
_atom_site_calc_flag
_atom_site_refinement_flags
O1 O 0.28170(10) 0.46546(7) 0.76803(6) 0.01802(19) Uani 1 1 d D
H1 H 0.328(2) 0.4166(12) 0.7848(12) 0.022 Uiso 1 1 d D
O2 O 0.55865(11) 0.67474(8) 0.96852(6) 0.0229(2) Uani 1 1 d .
O3 O 0.68997(10) 0.77508(7) 0.88854(6) 0.01806(19) Uani 1 1 d .
O4 O 0.58457(10) 0.79294(7) 0.67222(6) 0.01712(18) Uani 1 1 d .
O5 O 0.79128(10) 0.53947(7) 0.81022(6) 0.01760(18) Uani 1 1 d .
N1 N 0.35180(12) 0.62483(8) 0.61694(7) 0.0165(2) Uani 1 1 d .
N2 N 0.65493(11) 0.66097(7) 0.75203(6) 0.01293(19) Uani 1 1 d .
C1 C 0.38633(12) 0.53516(8) 0.74493(8) 0.0138(2) Uani 1 1 d .
C2 C 0.48288(13) 0.49804(9) 0.67563(8) 0.0149(2) Uani 1 1 d .
C3 C 0.58411(14) 0.42571(9) 0.67558(9) 0.0182(2) Uani 1 1 d .
H3 H 0.6027 0.3886 0.7251 0.022 Uiso 1 1 calc R
C4 C 0.65812(15) 0.40920(10) 0.59998(9) 0.0212(3) Uani 1 1 d .
H4 H 0.7277 0.3600 0.5982 0.025 Uiso 1 1 calc R
C5 C 0.63107(15) 0.46396(11) 0.52741(9) 0.0229(3) Uani 1 1 d .
H5 H 0.6824 0.4514 0.4769 0.028 Uiso 1 1 calc R
C6 C 0.52953(15) 0.53710(10) 0.52785(8) 0.0207(3) Uani 1 1 d .
H6 H 0.5109 0.5746 0.4786 0.025 Uiso 1 1 calc R
C7 C 0.45686(14) 0.55297(9) 0.60293(8) 0.0168(2) Uani 1 1 d .
C8 C 0.31127(13) 0.61684(9) 0.69525(8) 0.0140(2) Uani 1 1 d .
C9 C 0.20413(13) 0.68142(9) 0.73129(8) 0.0148(2) Uani 1 1 d .
C10 C 0.16881(14) 0.76717(9) 0.68784(8) 0.0170(2) Uani 1 1 d .
H10 H 0.2180 0.7845 0.6377 0.020 Uiso 1 1 calc R
C11 C 0.06244(14) 0.82660(9) 0.71789(9) 0.0188(2) Uani 1 1 d .
H11 H 0.0389 0.8843 0.6882 0.023 Uiso 1 1 calc R
C12 C -0.01009(14) 0.80179(9) 0.79165(9) 0.0187(2) Uani 1 1 d .
H12 H -0.0842 0.8418 0.8114 0.022 Uiso 1 1 calc R
C13 C 0.02618(14) 0.71845(10) 0.83608(8) 0.0179(2) Uani 1 1 d .
H13 H -0.0219 0.7024 0.8869 0.022 Uiso 1 1 calc R
C14 C 0.13287(13) 0.65818(9) 0.80640(8) 0.0164(2) Uani 1 1 d .
H14 H 0.1573 0.6013 0.8371 0.020 Uiso 1 1 calc R
C15 C 0.46287(13) 0.57032(9) 0.82553(7) 0.0142(2) Uani 1 1 d .
H15A H 0.3928 0.5788 0.8713 0.017 Uiso 1 1 calc R
H15B H 0.5289 0.5191 0.8439 0.017 Uiso 1 1 calc R
C16 C 0.54453(13) 0.66552(9) 0.81548(7) 0.0130(2) Uani 1 1 d .
H16 H 0.4756 0.7148 0.7948 0.016 Uiso 1 1 calc R
C17 C 0.59898(13) 0.70287(9) 0.90078(8) 0.0143(2) Uani 1 1 d .
C18 C 0.73265(15) 0.82666(10) 0.96425(9) 0.0219(3) Uani 1 1 d .
H18A H 0.7754 0.7811 1.0043 0.033 Uiso 1 1 calc R
H18B H 0.6505 0.8570 0.9906 0.033 Uiso 1 1 calc R
H18C H 0.8009 0.8769 0.9491 0.033 Uiso 1 1 calc R
C19 C 0.66168(13) 0.72341(9) 0.68267(7) 0.0136(2) Uani 1 1 d .
C20 C 0.77841(13) 0.68801(9) 0.62912(7) 0.0150(2) Uani 1 1 d .
C21 C 0.82286(15) 0.71962(10) 0.55018(8) 0.0195(2) Uani 1 1 d .
H21 H 0.7797 0.7730 0.5225 0.023 Uiso 1 1 calc R
C22 C 0.93430(15) 0.66912(11) 0.51326(9) 0.0235(3) Uani 1 1 d .
H22 H 0.9671 0.6882 0.4589 0.028 Uiso 1 1 calc R
C23 C 0.99823(15) 0.59149(11) 0.55445(9) 0.0232(3) Uani 1 1 d .
H23 H 1.0735 0.5585 0.5275 0.028 Uiso 1 1 calc R
C24 C 0.95374(14) 0.56095(10) 0.63495(9) 0.0193(2) Uani 1 1 d .
H24 H 0.9981 0.5087 0.6636 0.023 Uiso 1 1 calc R
C25 C 0.84234(13) 0.61038(9) 0.67058(8) 0.0148(2) Uani 1 1 d .
C26 C 0.76740(13) 0.59450(8) 0.75264(8) 0.0137(2) Uani 1 1 d .

loop_
_atom_site_aniso_label
_atom_site_aniso_U_11
_atom_site_aniso_U_22
_atom_site_aniso_U_33
_atom_site_aniso_U_23
_atom_site_aniso_U_13
_atom_site_aniso_U_12
O1 0.0156(4) 0.0138(4) 0.0247(4) 0.0022(3) 0.0021(4) -0.0031(3)
O2 0.0261(5) 0.0293(5) 0.0134(4) -0.0006(4) 0.0017(4) -0.0069(4)
O3 0.0195(4) 0.0198(4) 0.0149(4) -0.0035(3) 0.0004(4) -0.0046(4)
O4 0.0199(4) 0.0149(4) 0.0165(4) 0.0015(3) -0.0031(4) 0.0005(3)
O5 0.0182(4) 0.0180(4) 0.0166(4) 0.0032(3) 0.0002(4) 0.0017(3)
N1 0.0165(5) 0.0186(5) 0.0143(4) -0.0005(4) 0.0000(4) -0.0004(4)
N2 0.0144(4) 0.0133(4) 0.0110(4) 0.0012(4) 0.0012(4) 0.0000(4)
C1 0.0136(5) 0.0133(5) 0.0145(5) 0.0006(4) 0.0006(4) -0.0006(4)
C2 0.0142(5) 0.0148(5) 0.0157(5) -0.0032(4) 0.0008(4) -0.0013(4)
C3 0.0174(5) 0.0147(5) 0.0225(6) -0.0032(5) -0.0007(5) -0.0005(4)
C4 0.0173(6) 0.0197(6) 0.0266(6) -0.0085(5) 0.0015(5) 0.0003(5)
C5 0.0203(6) 0.0278(6) 0.0207(6) -0.0096(5) 0.0042(5) -0.0021(6)
C6 0.0213(6) 0.0247(6) 0.0160(5) -0.0041(5) 0.0009(5) -0.0016(5)
C7 0.0160(5) 0.0187(5) 0.0158(5) -0.0025(4) 0.0002(5) -0.0014(5)
C8 0.0133(5) 0.0142(5) 0.0146(5) -0.0004(4) -0.0012(4) -0.0010(4)
C9 0.0134(5) 0.0150(5) 0.0159(5) -0.0020(4) -0.0017(4) -0.0001(4)
C10 0.0172(5) 0.0164(5) 0.0174(5) 0.0009(4) -0.0001(5) -0.0006(4)
C11 0.0187(6) 0.0158(5) 0.0220(6) -0.0001(5) -0.0016(5) 0.0015(5)
C12 0.0159(5) 0.0178(5) 0.0223(6) -0.0048(5) -0.0005(5) 0.0005(4)
C13 0.0159(5) 0.0209(6) 0.0170(5) -0.0034(5) 0.0011(5) -0.0009(5)
C14 0.0156(5) 0.0186(5) 0.0151(5) -0.0004(4) -0.0010(4) -0.0001(4)
C15 0.0140(5) 0.0162(5) 0.0124(5) 0.0017(4) 0.0005(4) -0.0003(4)
C16 0.0132(5) 0.0146(5) 0.0112(5) 0.0001(4) 0.0006(4) 0.0001(4)
C17 0.0131(5) 0.0163(5) 0.0134(5) -0.0019(4) 0.0000(4) 0.0016(4)
C18 0.0228(6) 0.0247(6) 0.0183(6) -0.0073(5) -0.0022(5) -0.0041(5)
C19 0.0166(5) 0.0136(5) 0.0104(5) 0.0001(4) -0.0018(4) -0.0034(4)
C20 0.0162(5) 0.0164(5) 0.0124(5) -0.0007(4) 0.0005(4) -0.0027(4)
C21 0.0213(6) 0.0235(6) 0.0137(5) 0.0030(5) -0.0002(5) -0.0051(5)
C22 0.0217(6) 0.0336(7) 0.0152(5) 0.0000(5) 0.0046(5) -0.0062(6)
C23 0.0189(6) 0.0318(7) 0.0189(6) -0.0049(5) 0.0063(5) -0.0021(5)
C24 0.0176(5) 0.0211(6) 0.0193(6) -0.0021(5) 0.0031(5) -0.0013(5)
C25 0.0156(5) 0.0157(5) 0.0130(5) -0.0008(4) 0.0012(4) -0.0027(4)
C26 0.0138(5) 0.0130(5) 0.0143(5) -0.0012(4) 0.0003(4) -0.0010(4)

loop_
_atom_type_symbol
_atom_type_description
_atom_type_scat_dispersion_real
_atom_type_scat_dispersion_imag
_atom_type_scat_source
C C 0.0033 0.0000 'International Tables Vol C Tables 4.2.6.8 and 6.1.1.4'
H H 0.0000 0.0000 'International Tables Vol C Tables 4.2.6.8 and 6.1.1.4'
N N 0.0061 0.0000 'International Tables Vol C Tables 4.2.6.8 and 6.1.1.4'
O O 0.0106 0.0000 'International Tables Vol C Tables 4.2.6.8 and 6.1.1.4'

loop_
_geom_angle_atom_site_label_1
_geom_angle_atom_site_label_2
_geom_angle_atom_site_label_3
_geom_angle
C17 O3 C18 115.47(10)
C8 N1 C7 107.31(11)
C19 N2 C26 111.80(10)
C19 N2 C16 123.15(10)
C26 N2 C16 125.05(10)
O1 C1 C2 112.32(10)
O1 C1 C15 109.34(10)
C2 C1 C15 114.28(10)
O1 C1 C8 107.10(10)
C2 C1 C8 99.32(10)
C15 C1 C8 114.02(10)
C3 C2 C7 120.86(11)
C3 C2 C1 131.66(11)
C7 C2 C1 107.46(11)
C2 C3 C4 117.84(13)
C5 C4 C3 121.03(13)
C4 C5 C6 120.96(13)
C7 C6 C5 117.62(13)
C6 C7 C2 121.69(12)
C6 C7 N1 126.30(12)
C2 C7 N1 112.00(11)
N1 C8 C9 121.55(11)
N1 C8 C1 113.90(11)
C9 C8 C1 124.55(11)
C14 C9 C10 119.12(11)
C14 C9 C8 121.68(11)
C10 C9 C8 119.16(11)
C11 C10 C9 120.32(12)
C10 C11 C12 120.16(12)
C13 C12 C11 119.94(12)
C12 C13 C14 120.35(12)
C13 C14 C9 120.07(12)
C16 C15 C1 115.08(10)
N2 C16 C17 111.89(10)
N2 C16 C15 113.71(10)
C17 C16 C15 111.68(9)
O2 C17 O3 125.34(12)
O2 C17 C16 124.36(11)
O3 C17 C16 110.16(10)
O4 C19 N2 124.32(11)
O4 C19 C20 129.50(11)
N2 C19 C20 106.18(10)
C21 C20 C25 121.92(12)
C21 C20 C19 129.72(12)
C25 C20 C19 108.35(10)
C20 C21 C22 116.76(13)
C23 C22 C21 121.45(13)
C22 C23 C24 121.33(13)
C25 C24 C23 116.90(13)
C24 C25 C20 121.63(12)
C24 C25 C26 130.37(12)
C20 C25 C26 107.99(11)
O5 C26 N2 123.91(11)
O5 C26 C25 130.84(12)
N2 C26 C25 105.24(10)

loop_
_geom_bond_atom_site_label_1
_geom_bond_atom_site_label_2
_geom_bond_distance
O1 C1 1.4328(14)
O2 C17 1.1997(16)
O3 C17 1.3349(15)
O3 C18 1.4478(15)
O4 C19 1.2196(15)
O5 C26 1.2049(15)
N1 C8 1.2985(16)
N1 C7 1.4266(17)
N2 C19 1.3932(15)
N2 C26 1.4112(15)
N2 C16 1.4540(15)
C1 C2 1.5180(17)
C1 C15 1.5436(17)
C1 C8 1.5474(17)
C2 C3 1.3883(18)
C2 C7 1.3959(17)
C3 C4 1.4039(19)
C4 C5 1.395(2)
C5 C6 1.398(2)
C6 C7 1.3892(18)
C8 C9 1.4698(17)
C9 C14 1.4025(17)
C9 C10 1.4074(17)
C10 C11 1.3877(18)
C11 C12 1.3957(18)
C12 C13 1.3894(19)
C13 C14 1.3949(18)
C15 C16 1.5345(18)
C16 C17 1.5309(16)
C19 C20 1.4804(17)
C20 C21 1.3851(16)
C20 C25 1.3945(17)
C21 C22 1.398(2)
C22 C23 1.393(2)
C23 C24 1.4029(19)
C24 C25 1.3819(18)
C25 C26 1.4943(16)

loop_
_geom_hbond_atom_site_label_D
_geom_hbond_atom_site_label_H
_geom_hbond_atom_site_label_A
_geom_hbond_distance_DH
_geom_hbond_distance_HA
_geom_hbond_distance_DA
_geom_hbond_angle_DHA
_geom_hbond_site_symmetry_A
O1 H1 O4 0.848(14) 2.015(15) 2.8588(13) 173.1(19) 3_646

loop_
_cod_related_entry_id
_cod_related_entry_code
_cod_related_entry_database
1 30651488 ChemSpider
